data_1507235
loop_
_publ_author_name
'Liguori, Dario'
'Centore, Roberto'
'Tuzi, Angela'
'Grisi, Fabia'
'Sessa, Irene'
'Zambelli, Adolfo'

_publ_section_title
;
 Titanium Monoamidinate&#x2212;MAO Catalysts:&#x00A0; Some Information
 about Active Species and Stereochemical Polymerization Mechanisms
;
_journal_issue 15
_journal_name_full Macromolecules
_journal_page_first 5451
_journal_paper_doi 10.1021/ma034249n
_journal_volume 36
_journal_year 2003
_chemical_formula_moiety 'C14 H21 Cl3 N2 Ti'
_chemical_formula_sum 'C14 H21 Cl3 N2 Ti'
_chemical_formula_weight 371.58
_space_group_IT_number 14
_symmetry_cell_setting monoclinic
_symmetry_space_group_name_Hall '-P 2yab'
_symmetry_space_group_name_H-M 'P 1 21/a 1'
_atom_sites_solution_hydrogens geom
_atom_sites_solution_primary direct
_atom_sites_solution_secondary difmap
_cell_angle_alpha 90.00
_cell_angle_beta 110.65(4)
_cell_angle_gamma 90.00
_cell_formula_units_Z 4
_cell_length_a 12.679(9)
_cell_length_b 10.317(6)
_cell_length_c 14.490(10)
_cell_measurement_reflns_used 24
_cell_measurement_temperature 293(2)
_cell_measurement_theta_max 13.79
_cell_measurement_theta_min 12.21
_cell_volume 1774(2)
_computing_cell_refinement 'CAD4 Express (Enraf Nonius, 1994)'
_computing_data_collection 'CAD4 Express (Enraf Nonius, 1994)'
_computing_data_reduction 'XCAD4 (Harms & Wocadlo, 1995)'
_computing_molecular_graphics 'Ortep-3 for Windows (Farrugia,!997)'
_computing_structure_refinement 'SHELXL-97 (Sheldrick, 1997)'
_computing_structure_solution 'SHELXL-97 (Sheldrick, 1997)'
_diffrn_ambient_temperature 293(2)
_diffrn_detector 'scintillation LiI'
_diffrn_detector_dtime 1.195
_diffrn_measured_fraction_theta_full 1.000
_diffrn_measured_fraction_theta_max 1.000
_diffrn_measurement_device '\k-geometry diffractometer'
_diffrn_measurement_device_type 'Enraf Nonius MACH3'
_diffrn_measurement_method 'non-profiled omega/2theta scans'
_diffrn_orient_matrix_type
;
  x-axis points to radiation source
  the matrix is specified in reciprocal space
;
_diffrn_orient_matrix_UB_11 -0.003569
_diffrn_orient_matrix_UB_12 0.029434
_diffrn_orient_matrix_UB_13 -0.066948
_diffrn_orient_matrix_UB_21 -0.053014
_diffrn_orient_matrix_UB_22 -0.072747
_diffrn_orient_matrix_UB_23 -0.030903
_diffrn_orient_matrix_UB_31 -0.065573
_diffrn_orient_matrix_UB_32 0.057230
_diffrn_orient_matrix_UB_33 -0.004825
_diffrn_radiation_monochromator graphite
_diffrn_radiation_probe x-ray
_diffrn_radiation_type Mok\a
_diffrn_radiation_wavelength 0.71069
_diffrn_reflns_av_R_equivalents 0.0151
_diffrn_reflns_av_sigmaI/netI 0.0440
_diffrn_reflns_limit_h_max 15
_diffrn_reflns_limit_h_min -16
_diffrn_reflns_limit_k_max 13
_diffrn_reflns_limit_k_min 0
_diffrn_reflns_limit_l_max 19
_diffrn_reflns_limit_l_min 0
_diffrn_reflns_number 4399
_diffrn_reflns_theta_full 27.90
_diffrn_reflns_theta_max 27.90
_diffrn_reflns_theta_min 1.50
_diffrn_source 'Enraf Nonius FR590'
_diffrn_standards_decay_% 0
_diffrn_standards_interval_time 120
_diffrn_standards_number 1
_exptl_absorpt_coefficient_mu 0.926
_exptl_absorpt_correction_T_max 0.8300
_exptl_absorpt_correction_T_min 0.7171
_exptl_absorpt_correction_type psi-scan
_exptl_absorpt_process_details
;
North A.C.T., Phillips D.C. & Mathews F.S. (1968) Acta. Cryst. A24, 351
Number of psi-scan sets used was   2
Theta correction was applied.
Averaged transmission function was used.
No Fourier smoothing was applied.
;
_exptl_crystal_colour black
_exptl_crystal_density_diffrn 1.392
_exptl_crystal_density_method 'not measured'
_exptl_crystal_description prism
_exptl_crystal_F_000 768
_exptl_crystal_size_max 0.48
_exptl_crystal_size_mid 0.36
_exptl_crystal_size_min 0.12
_refine_diff_density_max 0.280
_refine_diff_density_min -0.275
_refine_diff_density_rms 0.061
_refine_ls_extinction_method none
_refine_ls_goodness_of_fit_ref 1.016
_refine_ls_hydrogen_treatment constr
_refine_ls_matrix_type full
_refine_ls_number_parameters 185
_refine_ls_number_reflns 4239
_refine_ls_number_restraints 0
_refine_ls_restrained_S_all 1.016
_refine_ls_R_factor_all 0.0775
_refine_ls_R_factor_gt 0.0391
_refine_ls_shift/su_max 0.001
_refine_ls_shift/su_mean 0.000
_refine_ls_structure_factor_coef Fsqd
_refine_ls_weighting_details 'calc w=1/[\s^2^(Fo^2^)+(0.0366P)^2^+0.7716P] where P=(Fo^2^+2Fc^2^)/3'
_refine_ls_weighting_scheme calc
_refine_ls_wR_factor_gt 0.0840
_refine_ls_wR_factor_ref 0.0965
_reflns_number_gt 2968
_reflns_number_total 4239
_reflns_threshold_expression >2sigma(I)
_cod_data_source_file ma034249nsi20030226_100911.cif
_cod_data_source_block precatalyst(I)
_cod_depositor_comments
;
The following automatic conversions were performed:

'_exptl_absorpt_correction_type' value ' psi-scan ' changed to
'psi-scan' according to
/home/saulius/struct/CIF-dictionaries/cif_core.dic dictionary named
'cif_core.dic' version 2.4.1 from 2010-06-29.

Automatic conversion script
Id: cif_fix_values 1715 2011-07-08 13:25:40Z adriana 
;
_cod_database_code 1507235

loop_
_symmetry_equiv_pos_as_xyz
'x, y, z'
'-x+1/2, y+1/2, -z'
'-x, -y, -z'
'x-1/2, -y-1/2, z'

loop_
_atom_site_label
_atom_site_type_symbol
_atom_site_fract_x
_atom_site_fract_y
_atom_site_fract_z
_atom_site_U_iso_or_equiv
_atom_site_adp_type
_atom_site_occupancy
_atom_site_symmetry_multiplicity
_atom_site_calc_flag
_atom_site_refinement_flags
C1 C 0.04952(19) 0.8847(2) 0.27421(17) 0.0319(5) Uani 1 1 d .
C2 C 0.0701(2) 1.1200(3) 0.2756(2) 0.0449(7) Uani 1 1 d .
H2 H 0.0635 1.1089 0.2067 0.054 Uiso 1 1 calc R
C3 C 0.1924(3) 1.1478(3) 0.3356(2) 0.0591(9) Uani 1 1 d .
H3A H 0.2015 1.1550 0.4041 0.059 Uiso 1 1 calc R
H3B H 0.2146 1.2276 0.3137 0.059 Uiso 1 1 calc R
H3C H 0.2386 1.0784 0.3271 0.059 Uiso 1 1 calc R
C4 C -0.0056(3) 1.2278(3) 0.2803(3) 0.0742(11) Uani 1 1 d .
H4A H -0.0823 1.2051 0.2429 0.074 Uiso 1 1 calc R
H4B H 0.0145 1.3050 0.2533 0.074 Uiso 1 1 calc R
H4C H 0.0020 1.2430 0.3477 0.074 Uiso 1 1 calc R
C5 C 0.0158(2) 0.6501(2) 0.2974(2) 0.0370(6) Uani 1 1 d .
H5 H 0.0677 0.6404 0.2612 0.037 Uiso 1 1 calc R
C6 C 0.0663(3) 0.5798(3) 0.3951(2) 0.0522(8) Uani 1 1 d .
H6A H 0.1356 0.6212 0.4340 0.052 Uiso 1 1 calc R
H6B H 0.0810 0.4913 0.3833 0.052 Uiso 1 1 calc R
H6C H 0.0144 0.5825 0.4298 0.052 Uiso 1 1 calc R
C7 C -0.0978(2) 0.5949(3) 0.2338(2) 0.0522(8) Uani 1 1 d .
H7A H -0.1486 0.5979 0.2697 0.052 Uiso 1 1 calc R
H7B H -0.0885 0.5067 0.2170 0.052 Uiso 1 1 calc R
H7C H -0.1281 0.6454 0.1746 0.052 Uiso 1 1 calc R
C8 C 0.0988(2) 0.8600(3) 0.19498(19) 0.0402(6) Uani 1 1 d .
H8A H 0.1550 0.7919 0.2165 0.040 Uiso 1 1 calc R
H8B H 0.1360 0.9380 0.1847 0.040 Uiso 1 1 calc R
C9 C 0.0088(2) 0.8206(3) 0.09884(19) 0.0423(6) Uani 1 1 d .
C10 C 0.0244(4) 0.7156(4) 0.0467(2) 0.0704(10) Uani 1 1 d .
H10 H 0.0917 0.6695 0.0701 0.070 Uiso 1 1 calc R
C11 C -0.0588(5) 0.6776(4) -0.0403(3) 0.0986(16) Uani 1 1 d .
H11 H -0.0475 0.6062 -0.0749 0.099 Uiso 1 1 calc R
C12 C -0.1562(4) 0.7442(5) -0.0746(3) 0.0979(16) Uani 1 1 d .
H12 H -0.2122 0.7181 -0.1327 0.098 Uiso 1 1 calc R
C13 C -0.1734(3) 0.8497(5) -0.0248(3) 0.0862(13) Uani 1 1 d .
H13 H -0.2409 0.8953 -0.0490 0.086 Uiso 1 1 calc R
C14 C -0.0906(3) 0.8884(4) 0.0615(2) 0.0620(9) Uani 1 1 d .
H14 H -0.1021 0.9610 0.0948 0.062 Uiso 1 1 calc R
Cl1 Cl -0.15482(6) 0.75272(7) 0.43083(5) 0.04839(19) Uani 1 1 d .
Cl2 Cl -0.22559(5) 0.96813(7) 0.24775(5) 0.04598(18) Uani 1 1 d .
Cl3 Cl 0.10022(5) 0.90188(6) 0.53119(4) 0.04018(16) Uani 1 1 d .
N1 N 0.03540(17) 0.99765(19) 0.30933(15) 0.0337(5) Uani 1 1 d .
N2 N 0.00452(16) 0.78991(19) 0.31405(14) 0.0314(4) Uani 1 1 d .
Ti1 Ti -0.06774(4) 0.91063(4) 0.37707(3) 0.03120(12) Uani 1 1 d .

loop_
_atom_site_aniso_label
_atom_site_aniso_U_11
_atom_site_aniso_U_22
_atom_site_aniso_U_33
_atom_site_aniso_U_23
_atom_site_aniso_U_13
_atom_site_aniso_U_12
C1 0.0255(11) 0.0349(13) 0.0301(12) -0.0034(10) 0.0035(9) -0.0031(10)
C2 0.0567(17) 0.0327(14) 0.0452(15) 0.0003(12) 0.0176(14) -0.0110(13)
C3 0.0602(19) 0.059(2) 0.062(2) -0.0144(17) 0.0258(17) -0.0280(17)
C4 0.088(3) 0.0429(19) 0.090(3) 0.0129(19) 0.030(2) 0.0023(19)
C5 0.0368(13) 0.0264(12) 0.0466(15) -0.0059(11) 0.0134(12) 0.0021(11)
C6 0.0474(17) 0.0379(15) 0.0632(19) 0.0073(14) 0.0096(15) 0.0056(13)
C7 0.0474(16) 0.0350(15) 0.0627(19) -0.0138(14) 0.0051(14) -0.0033(13)
C8 0.0346(13) 0.0455(15) 0.0414(14) -0.0001(12) 0.0145(11) -0.0023(12)
C9 0.0476(16) 0.0484(16) 0.0312(13) -0.0035(12) 0.0142(12) -0.0063(13)
C10 0.098(3) 0.065(2) 0.0422(17) -0.0068(16) 0.0181(18) 0.010(2)
C11 0.161(5) 0.077(3) 0.046(2) -0.023(2) 0.021(3) -0.007(3)
C12 0.114(4) 0.116(4) 0.039(2) -0.006(2) -0.005(2) -0.038(3)
C13 0.061(2) 0.135(4) 0.046(2) 0.004(2) -0.0015(17) -0.006(3)
C14 0.0513(18) 0.084(3) 0.0437(17) -0.0064(17) 0.0076(14) 0.0050(18)
Cl1 0.0523(4) 0.0455(4) 0.0528(4) 0.0013(3) 0.0253(3) -0.0074(3)
Cl2 0.0333(3) 0.0536(4) 0.0417(4) 0.0019(3) 0.0016(3) 0.0016(3)
Cl3 0.0382(3) 0.0385(3) 0.0353(3) -0.0061(3) 0.0023(3) 0.0137(3)
N1 0.0327(11) 0.0283(11) 0.0361(11) -0.0006(9) 0.0071(9) -0.0040(9)
N2 0.0332(11) 0.0268(10) 0.0334(11) -0.0033(8) 0.0108(9) -0.0018(8)
Ti1 0.0297(2) 0.0306(2) 0.0305(2) -0.00323(19) 0.00710(17) 0.00036(18)

loop_
_atom_type_symbol
_atom_type_description
_atom_type_scat_dispersion_real
_atom_type_scat_dispersion_imag
_atom_type_scat_source
C C 0.0033 0.0016 'International Tables Vol C Tables 4.2.6.8 and 6.1.1.4'
H H 0.0000 0.0000 'International Tables Vol C Tables 4.2.6.8 and 6.1.1.4'
Cl Cl 0.1484 0.1585 'International Tables Vol C Tables 4.2.6.8 and 6.1.1.4'
N N 0.0061 0.0033 'International Tables Vol C Tables 4.2.6.8 and 6.1.1.4'
Ti Ti 0.2776 0.4457 'International Tables Vol C Tables 4.2.6.8 and 6.1.1.4'

loop_
_geom_angle_atom_site_label_1
_geom_angle_atom_site_label_2
_geom_angle_atom_site_label_3
_geom_angle
_geom_angle_site_symmetry_1
_geom_angle_site_symmetry_3
_geom_angle_publ_flag
N1 C1 N2 109.9(2) . . no
N1 C1 C8 126.6(2) . . no
N2 C1 C8 123.4(2) . . no
N1 C1 Ti1 58.23(13) . . no
N2 C1 Ti1 52.25(12) . . no
C8 C1 Ti1 168.11(17) . . no
N1 C2 C4 110.6(3) . . no
N1 C2 C3 109.7(2) . . no
C4 C2 C3 112.3(3) . . no
N1 C2 H2 108.0 . . no
C4 C2 H2 108.0 . . no
C3 C2 H2 108.0 . . no
C2 C3 H3A 109.5 . . no
C2 C3 H3B 109.5 . . no
H3A C3 H3B 109.5 . . no
C2 C3 H3C 109.5 . . no
H3A C3 H3C 109.5 . . no
H3B C3 H3C 109.5 . . no
C2 C4 H4A 109.5 . . no
C2 C4 H4B 109.5 . . no
H4A C4 H4B 109.5 . . no
C2 C4 H4C 109.5 . . no
H4A C4 H4C 109.5 . . no
H4B C4 H4C 109.5 . . no
N2 C5 C6 110.3(2) . . no
N2 C5 C7 109.8(2) . . no
C6 C5 C7 112.6(2) . . no
N2 C5 H5 108.0 . . no
C6 C5 H5 108.0 . . no
C7 C5 H5 108.0 . . no
C5 C6 H6A 109.5 . . no
C5 C6 H6B 109.5 . . no
H6A C6 H6B 109.5 . . no
C5 C6 H6C 109.5 . . no
H6A C6 H6C 109.5 . . no
H6B C6 H6C 109.5 . . no
C5 C7 H7A 109.5 . . no
C5 C7 H7B 109.5 . . no
H7A C7 H7B 109.5 . . no
C5 C7 H7C 109.5 . . no
H7A C7 H7C 109.5 . . no
H7B C7 H7C 109.5 . . no
C1 C8 C9 111.4(2) . . no
C1 C8 H8A 109.3 . . no
C9 C8 H8A 109.3 . . no
C1 C8 H8B 109.3 . . no
C9 C8 H8B 109.3 . . no
H8A C8 H8B 108.0 . . no
C10 C9 C14 118.3(3) . . no
C10 C9 C8 120.7(3) . . no
C14 C9 C8 121.0(3) . . no
C9 C10 C11 120.8(4) . . no
C9 C10 H10 119.6 . . no
C11 C10 H10 119.6 . . no
C12 C11 C10 119.8(4) . . no
C12 C11 H11 120.1 . . no
C10 C11 H11 120.1 . . no
C11 C12 C13 120.6(4) . . no
C11 C12 H12 119.7 . . no
C13 C12 H12 119.7 . . no
C12 C13 C14 119.8(4) . . no
C12 C13 H13 120.1 . . no
C14 C13 H13 120.1 . . no
C9 C14 C13 120.6(4) . . no
C9 C14 H14 119.7 . . no
C13 C14 H14 119.7 . . no
Ti1 Cl3 Ti1 101.72(4) 3_576 . no
C1 N1 C2 122.4(2) . . no
C1 N1 Ti1 89.66(15) . . no
C2 N1 Ti1 146.12(18) . . no
C1 N2 C5 123.6(2) . . no
C1 N2 Ti1 94.37(15) . . no
C5 N2 Ti1 141.93(17) . . no
N2 Ti1 N1 65.21(9) . . no
N2 Ti1 Cl1 93.92(8) . . no
N1 Ti1 Cl1 159.11(6) . . no
N2 Ti1 Cl2 101.64(8) . . no
N1 Ti1 Cl2 90.89(8) . . no
Cl1 Ti1 Cl2 94.41(5) . . no
N2 Ti1 Cl3 161.55(6) . 3_576 no
N1 Ti1 Cl3 99.63(7) . 3_576 no
Cl1 Ti1 Cl3 100.69(5) . 3_576 no
Cl2 Ti1 Cl3 88.50(5) . 3_576 no
N2 Ti1 C1 33.38(8) . . no
N1 Ti1 C1 32.10(8) . . no
Cl1 Ti1 C1 127.16(7) . . no
Cl2 Ti1 C1 94.19(8) . . no
Cl3 Ti1 C1 131.57(6) 3_576 . no
N2 Ti1 Cl3 90.13(8) . . no
N1 Ti1 Cl3 87.59(8) . . no
Cl1 Ti1 Cl3 91.84(5) . . no
Cl2 Ti1 Cl3 166.24(3) . . no
Cl3 Ti1 Cl3 78.28(4) 3_576 . no
C1 Ti1 Cl3 91.78(8) . . no

loop_
_geom_bond_atom_site_label_1
_geom_bond_atom_site_label_2
_geom_bond_distance
_geom_bond_site_symmetry_2
_geom_bond_publ_flag
C1 N1 1.309(3) . no
C1 N2 1.359(3) . no
C1 C8 1.510(4) . no
C1 Ti1 2.463(3) . no
C2 N1 1.475(3) . no
C2 C4 1.486(4) . no
C2 C3 1.513(4) . no
C2 H2 0.9800 . no
C3 H3A 0.9600 . no
C3 H3B 0.9600 . no
C3 H3C 0.9600 . no
C4 H4A 0.9600 . no
C4 H4B 0.9600 . no
C4 H4C 0.9600 . no
C5 N2 1.478(3) . no
C5 C6 1.517(4) . no
C5 C7 1.521(4) . no
C5 H5 0.9800 . no
C6 H6A 0.9600 . no
C6 H6B 0.9600 . no
C6 H6C 0.9600 . no
C7 H7A 0.9600 . no
C7 H7B 0.9600 . no
C7 H7C 0.9600 . no
C8 C9 1.513(4) . no
C8 H8A 0.9700 . no
C8 H8B 0.9700 . no
C9 C10 1.375(4) . no
C9 C14 1.375(4) . no
C10 C11 1.385(5) . no
C10 H10 0.9300 . no
C11 C12 1.345(6) . no
C11 H11 0.9300 . no
C12 C13 1.366(6) . no
C12 H12 0.9300 . no
C13 C14 1.378(5) . no
C13 H13 0.9300 . no
C14 H14 0.9300 . no
Cl1 Ti1 2.2553(12) . no
Cl2 Ti1 2.2855(17) . no
Cl3 Ti1 2.4625(13) 3_576 no
Cl3 Ti1 2.4852(19) . no
N1 Ti1 2.094(2) . no
N2 Ti1 1.953(2) . no
Ti1 Cl3 2.4625(13) 3_576 no

loop_
_geom_torsion_atom_site_label_1
_geom_torsion_atom_site_label_2
_geom_torsion_atom_site_label_3
_geom_torsion_atom_site_label_4
_geom_torsion
_geom_torsion_site_symmetry_1
_geom_torsion_site_symmetry_4
_geom_torsion_publ_flag
N1 C1 C8 C9 -106.9(3) . . no
N2 C1 C8 C9 67.6(3) . . no
Ti1 C1 C8 C9 3.0(10) . . no
C1 C8 C9 C10 -132.7(3) . . no
C1 C8 C9 C14 47.1(4) . . no
C14 C9 C10 C11 -1.3(5) . . no
C8 C9 C10 C11 178.6(3) . . no
C9 C10 C11 C12 0.2(7) . . no
C10 C11 C12 C13 0.5(7) . . no
C11 C12 C13 C14 -0.1(7) . . no
C10 C9 C14 C13 1.6(5) . . no
C8 C9 C14 C13 -178.3(3) . . no
C12 C13 C14 C9 -0.9(6) . . no
N2 C1 N1 C2 -176.6(2) . . no
C8 C1 N1 C2 -1.5(4) . . no
Ti1 C1 N1 C2 -168.4(2) . . no
N2 C1 N1 Ti1 -8.27(18) . . no
C8 C1 N1 Ti1 166.8(2) . . no
C4 C2 N1 C1 148.6(3) . . no
C3 C2 N1 C1 -87.0(3) . . no
C4 C2 N1 Ti1 -10.2(4) . . no
C3 C2 N1 Ti1 114.2(3) . . no
N1 C1 N2 C5 -173.9(2) . . no
C8 C1 N2 C5 10.8(3) . . no
Ti1 C1 N2 C5 177.2(3) . . no
N1 C1 N2 Ti1 8.9(2) . . no
C8 C1 N2 Ti1 -166.4(2) . . no
C6 C5 N2 C1 124.8(3) . . no
C7 C5 N2 C1 -110.5(3) . . no
C6 C5 N2 Ti1 -59.7(3) . . no
C7 C5 N2 Ti1 65.0(4) . . no
C1 N2 Ti1 N1 -5.74(13) . . no
C5 N2 Ti1 N1 178.0(3) . . no
C1 N2 Ti1 Cl1 175.12(13) . . no
C5 N2 Ti1 Cl1 -1.1(3) . . no
C1 N2 Ti1 Cl2 79.80(14) . . no
C5 N2 Ti1 Cl2 -96.5(3) . . no
C1 N2 Ti1 Cl3 -42.4(3) . 3_576 no
C5 N2 Ti1 Cl3 141.3(2) . 3_576 no
C5 N2 Ti1 C1 -176.3(3) . . no
C1 N2 Ti1 Cl3 -93.02(13) . . no
C5 N2 Ti1 Cl3 90.7(3) . . no
C1 N1 Ti1 N2 5.95(13) . . no
C2 N1 Ti1 N2 168.1(3) . . no
C1 N1 Ti1 Cl1 8.4(3) . . no
C2 N1 Ti1 Cl1 170.6(2) . . no
C1 N1 Ti1 Cl2 -96.47(14) . . no
C2 N1 Ti1 Cl2 65.7(3) . . no
C1 N1 Ti1 Cl3 174.90(13) . 3_576 no
C2 N1 Ti1 Cl3 -22.9(3) . 3_576 no
C2 N1 Ti1 C1 162.2(4) . . no
C1 N1 Ti1 Cl3 97.21(14) . . no
C2 N1 Ti1 Cl3 -100.6(3) . . no
N1 C1 Ti1 N2 -170.2(2) . . no
C8 C1 Ti1 N2 72.5(9) . . no
N2 C1 Ti1 N1 170.2(2) . . no
C8 C1 Ti1 N1 -117.4(9) . . no
N1 C1 Ti1 Cl1 -176.26(12) . . no
N2 C1 Ti1 Cl1 -6.11(16) . . no
C8 C1 Ti1 Cl1 66.4(9) . . no
N1 C1 Ti1 Cl2 84.98(14) . . no
N2 C1 Ti1 Cl2 -104.86(13) . . no
C8 C1 Ti1 Cl2 -32.4(9) . . no
N1 C1 Ti1 Cl3 -6.73(17) . 3_576 no
N2 C1 Ti1 Cl3 163.42(11) . 3_576 no
C8 C1 Ti1 Cl3 -124.1(9) . 3_576 no
N1 C1 Ti1 Cl3 -82.60(13) . . no
N2 C1 Ti1 Cl3 87.55(13) . . no
C8 C1 Ti1 Cl3 160.0(9) . . no
Ti1 Cl3 Ti1 N2 165.53(7) 3_576 . no
Ti1 Cl3 Ti1 N1 100.35(7) 3_576 . no
Ti1 Cl3 Ti1 Cl1 -100.54(6) 3_576 . no
Ti1 Cl3 Ti1 Cl2 16.50(15) 3_576 . no
Ti1 Cl3 Ti1 Cl3 0.0 3_576 3_576 no
Ti1 Cl3 Ti1 C1 132.19(6) 3_576 . no
